data_4084590
loop_
_publ_author_name
'Lee, Jhen-Yi'
'Ghosh, Dabalina'
'Lee, Jing-Yi'
'Wu, Shih-Sheng'
'Hu, Ching-Han'
'Liu, Shuang-De'
'Lee, Hon Man'

_publ_section_title
;
 Zwitterionic Palladium Complexes: Room-Temperature Suzuki--Miyaura
 Cross-Coupling of Sterically Hindered Substrates in an Aqueous Medium
;
_journal_issue 22
_journal_name_full Organometallics
_journal_page_first 6481
_journal_paper_doi 10.1021/om500834y
_journal_volume 33
_journal_year 2014
_chemical_formula_moiety 'C38H35Cl2N2O2PPd, 1.5CH2Cl2'
_chemical_formula_sum 'C39.5 H38 Cl5 N2 O2 P Pd'
_chemical_formula_weight 887.34
_space_group_IT_number 15
_symmetry_cell_setting monoclinic
_symmetry_Int_Tables_number 15
_symmetry_space_group_name_Hall '-C 2yc'
_symmetry_space_group_name_H-M 'C 1 2/c 1'
_atom_sites_solution_hydrogens geom
_atom_sites_solution_primary direct
_atom_sites_solution_secondary difmap
_audit_creation_method SHELXL-97
_cell_angle_alpha 90.00
_cell_angle_beta 130.876(7)
_cell_angle_gamma 90.00
_cell_formula_units_Z 8
_cell_length_a 31.411(8)
_cell_length_b 14.311(3)
_cell_length_c 22.927(10)
_cell_measurement_reflns_used 1214
_cell_measurement_temperature 150(2)
_cell_measurement_theta_max 16.4
_cell_measurement_theta_min 2.4
_cell_volume 7793(4)
_computing_cell_refinement 'SAINT (Bruker, 2007)'
_computing_data_collection 'APEX2 (Bruker, 2007)'
_computing_data_reduction 'SAINT (Bruker, 2007)'
_computing_molecular_graphics 'SHELXTL (Sheldrick, 2008)'
_computing_publication_material 'DIAMOND (Brandenburg, 2006)'
_computing_structure_refinement 'SHELXTL (Sheldrick, 2008)'
_computing_structure_solution 'SHELXTL (Sheldrick, 2008)'
_diffrn_ambient_temperature 150(2)
_diffrn_measured_fraction_theta_full 1.000
_diffrn_measured_fraction_theta_max 1.000
_diffrn_measurement_device_type 'Bruker SMART APEXII'
_diffrn_measurement_method \w
_diffrn_radiation_monochromator graphite
_diffrn_radiation_probe x-ray
_diffrn_radiation_type MoK\a
_diffrn_radiation_wavelength 0.71073
_diffrn_reflns_av_R_equivalents 0.1532
_diffrn_reflns_av_sigmaI/netI 0.1190
_diffrn_reflns_limit_h_max 40
_diffrn_reflns_limit_h_min -40
_diffrn_reflns_limit_k_max 18
_diffrn_reflns_limit_k_min -18
_diffrn_reflns_limit_l_max 29
_diffrn_reflns_limit_l_min -29
_diffrn_reflns_number 43364
_diffrn_reflns_theta_full 27.00
_diffrn_reflns_theta_max 27.00
_diffrn_reflns_theta_min 1.66
_diffrn_source 'fine-focus sealed tube'
_diffrn_standards_decay_% 0
_diffrn_standards_interval_count 0
_diffrn_standards_interval_time 0
_diffrn_standards_number 0
_exptl_absorpt_coefficient_mu 0.897
_exptl_absorpt_correction_T_max 0.8847
_exptl_absorpt_correction_T_min 0.8551
_exptl_absorpt_correction_type multi-scan
_exptl_absorpt_process_details 'SADABS (Sheldrick, 2003)'
_exptl_crystal_colour yellow
_exptl_crystal_density_diffrn 1.513
_exptl_crystal_density_method 'not measured'
_exptl_crystal_description prism
_exptl_crystal_F_000 3608
_exptl_crystal_size_max 0.18
_exptl_crystal_size_mid 0.14
_exptl_crystal_size_min 0.14
_refine_diff_density_max 0.982
_refine_diff_density_min -1.069
_refine_diff_density_rms 0.130
_refine_ls_extinction_coef 0.00017(6)
_refine_ls_extinction_expression Fc^*^=kFc[1+0.001xFc^2^\l^3^/sin(2\q)]^-1/4^
_refine_ls_extinction_method SHELXL
_refine_ls_goodness_of_fit_ref 0.956
_refine_ls_hydrogen_treatment constr
_refine_ls_matrix_type full
_refine_ls_number_parameters 459
_refine_ls_number_reflns 8506
_refine_ls_number_restraints 0
_refine_ls_restrained_S_all 0.956
_refine_ls_R_factor_all 0.1232
_refine_ls_R_factor_gt 0.0581
_refine_ls_shift/su_max 0.000
_refine_ls_shift/su_mean 0.000
_refine_ls_structure_factor_coef Fsqd
_refine_ls_weighting_details 'calc w=1/[\s^2^(Fo^2^)+(0.0841P)^2^+0.0000P] where P=(Fo^2^+2Fc^2^)/3'
_refine_ls_weighting_scheme calc
_refine_ls_wR_factor_gt 0.1349
_refine_ls_wR_factor_ref 0.1770
_reflns_number_gt 4801
_reflns_number_total 8506
_reflns_threshold_expression I>2\s
_cod_data_source_file om500834y_si_002.cif
_cod_data_source_block jyl016.3e
_cod_depositor_comments 'Adding full bibliography for 4084585--4084591.cif.'
_cod_original_sg_symbol_H-M 'C 2/c'
_cod_original_formula_sum 'C39.50 H38 Cl5 N2 O2 P Pd'
_cod_database_code 4084590

loop_
_symmetry_equiv_pos_as_xyz
'x, y, z'
'-x, y, -z+1/2'
'x+1/2, y+1/2, z'
'-x+1/2, y+1/2, -z+1/2'
'-x, -y, -z'
'x, -y, z-1/2'
'-x+1/2, -y+1/2, -z'
'x+1/2, -y+1/2, z-1/2'

loop_
_atom_site_label
_atom_site_type_symbol
_atom_site_fract_x
_atom_site_fract_y
_atom_site_fract_z
_atom_site_U_iso_or_equiv
_atom_site_adp_type
_atom_site_occupancy
_atom_site_symmetry_multiplicity
_atom_site_calc_flag
_atom_site_refinement_flags
Cl4 Cl 0.49584(12) 0.53406(19) 0.59538(14) 0.0842(8) Uani 1 1 d .
C1 C 0.1675(2) 0.0666(4) 0.3552(3) 0.0178(12) Uani 1 1 d .
H1 H 0.1738 0.0319 0.3235 0.021 Uiso 1 1 calc R
C2 C 0.1065(3) 0.0552(5) 0.3171(3) 0.0288(14) Uani 1 1 d .
C3 C 0.0872(3) -0.0442(5) 0.3062(4) 0.0363(16) Uani 1 1 d .
H3A H 0.0480 -0.0451 0.2842 0.054 Uiso 1 1 calc R
H3B H 0.1109 -0.0762 0.3562 0.054 Uiso 1 1 calc R
H3C H 0.0902 -0.0761 0.2712 0.054 Uiso 1 1 calc R
C4 C 0.1852(2) 0.2058(4) 0.3074(3) 0.0209(13) Uani 1 1 d .
C5 C 0.1834(2) 0.2345(4) 0.4009(3) 0.0254(14) Uani 1 1 d .
H5 H 0.1806 0.2253 0.4393 0.030 Uiso 1 1 calc R
C6 C 0.1923(2) 0.3164(4) 0.3813(3) 0.0242(13) Uani 1 1 d .
H6 H 0.1969 0.3757 0.4034 0.029 Uiso 1 1 calc R
C7 C 0.1820(2) 0.1600(4) 0.2478(3) 0.0231(13) Uani 1 1 d .
C8 C 0.1330(3) 0.1141(4) 0.1864(3) 0.0249(13) Uani 1 1 d .
H8 H 0.1016 0.1110 0.1838 0.030 Uiso 1 1 calc R
C9 C 0.1301(3) 0.0730(5) 0.1291(4) 0.0372(17) Uani 1 1 d .
H9 H 0.0966 0.0421 0.0873 0.045 Uiso 1 1 calc R
C10 C 0.1758(3) 0.0767(5) 0.1326(4) 0.0381(17) Uani 1 1 d .
H10 H 0.1735 0.0482 0.0932 0.046 Uiso 1 1 calc R
C11 C 0.2246(3) 0.1218(5) 0.1932(4) 0.0350(16) Uani 1 1 d .
H11 H 0.2557 0.1247 0.1952 0.042 Uiso 1 1 calc R
C12 C 0.2284(3) 0.1632(4) 0.2518(4) 0.0268(14) Uani 1 1 d .
H12 H 0.2621 0.1933 0.2939 0.032 Uiso 1 1 calc R
C13 C 0.1928(2) 0.3718(4) 0.2785(3) 0.0262(14) Uani 1 1 d .
H13A H 0.2096 0.3481 0.2569 0.031 Uiso 1 1 calc R
H13B H 0.2156 0.4256 0.3124 0.031 Uiso 1 1 calc R
C14 C 0.1317(3) 0.4034(4) 0.2124(3) 0.0265(14) Uani 1 1 d .
C15 C 0.1081(3) 0.4713(4) 0.2252(4) 0.0325(15) Uani 1 1 d .
H15 H 0.1296 0.5013 0.2740 0.039 Uiso 1 1 calc R
C16 C 0.0520(3) 0.4960(5) 0.1659(4) 0.0344(15) Uani 1 1 d .
H16 H 0.0352 0.5430 0.1743 0.041 Uiso 1 1 calc R
C17 C 0.0209(3) 0.4528(5) 0.0952(4) 0.0349(16) Uani 1 1 d .
H17 H -0.0174 0.4698 0.0553 0.042 Uiso 1 1 calc R
C18 C 0.0452(3) 0.3843(4) 0.0817(3) 0.0280(14) Uani 1 1 d .
C19 C 0.1009(2) 0.3596(4) 0.1409(3) 0.0256(14) Uani 1 1 d .
H19 H 0.1181 0.3130 0.1327 0.031 Uiso 1 1 calc R
C20 C 0.0378(3) 0.2901(6) -0.0104(4) 0.051(2) Uani 1 1 d .
H20A H 0.0674 0.3259 -0.0033 0.076 Uiso 1 1 calc R
H20B H 0.0096 0.2705 -0.0644 0.076 Uiso 1 1 calc R
H20C H 0.0543 0.2348 0.0229 0.076 Uiso 1 1 calc R
C21 C 0.3261(2) -0.1373(4) 0.5070(3) 0.0247(13) Uani 1 1 d .
C22 C 0.3724(3) -0.0981(5) 0.5769(4) 0.0369(16) Uani 1 1 d .
H22 H 0.3718 -0.0338 0.5865 0.044 Uiso 1 1 calc R
C23 C 0.4191(3) -0.1512(5) 0.6322(4) 0.0351(16) Uani 1 1 d .
H23 H 0.4501 -0.1236 0.6798 0.042 Uiso 1 1 calc R
C24 C 0.4206(3) -0.2441(5) 0.6184(4) 0.0378(17) Uani 1 1 d .
H24 H 0.4528 -0.2806 0.6564 0.045 Uiso 1 1 calc R
C25 C 0.3756(3) -0.2844(5) 0.5498(4) 0.0364(16) Uani 1 1 d .
H25 H 0.3770 -0.3485 0.5405 0.044 Uiso 1 1 calc R
C26 C 0.3276(3) -0.2313(4) 0.4936(4) 0.0308(15) Uani 1 1 d .
H26 H 0.2963 -0.2595 0.4466 0.037 Uiso 1 1 calc R
C27 C 0.2210(2) -0.1271(4) 0.3485(3) 0.0256(14) Uani 1 1 d .
C28 C 0.1926(2) -0.2009(4) 0.3493(4) 0.0291(14) Uani 1 1 d .
H28 H 0.2008 -0.2167 0.3959 0.035 Uiso 1 1 calc R
C29 C 0.1528(3) -0.2516(5) 0.2832(4) 0.0339(16) Uani 1 1 d .
H29 H 0.1338 -0.3021 0.2846 0.041 Uiso 1 1 calc R
C30 C 0.1406(3) -0.2287(5) 0.2152(4) 0.0356(16) Uani 1 1 d .
H30 H 0.1133 -0.2636 0.1697 0.043 Uiso 1 1 calc R
C31 C 0.1681(3) -0.1547(5) 0.2133(4) 0.0392(17) Uani 1 1 d .
H31 H 0.1591 -0.1383 0.1661 0.047 Uiso 1 1 calc R
C32 C 0.2085(3) -0.1048(4) 0.2794(4) 0.0283(14) Uani 1 1 d .
H32 H 0.2278 -0.0552 0.2780 0.034 Uiso 1 1 calc R
C33 C 0.3043(2) 0.0281(4) 0.4270(3) 0.0210(13) Uani 1 1 d .
C34 C 0.3111(2) 0.1178(4) 0.4566(3) 0.0234(13) Uani 1 1 d .
H34 H 0.2912 0.1351 0.4730 0.028 Uiso 1 1 calc R
C35 C 0.3466(2) 0.1808(4) 0.4619(3) 0.0263(14) Uani 1 1 d .
H35 H 0.3506 0.2418 0.4813 0.032 Uiso 1 1 calc R
C36 C 0.3763(2) 0.1561(4) 0.4393(3) 0.0277(14) Uani 1 1 d .
H36 H 0.4018 0.1995 0.4451 0.033 Uiso 1 1 calc R
C37 C 0.3694(2) 0.0683(4) 0.4079(3) 0.0256(14) Uani 1 1 d .
H37 H 0.3887 0.0524 0.3903 0.031 Uiso 1 1 calc R
C38 C 0.3340(2) 0.0042(4) 0.4029(3) 0.0250(13) Uani 1 1 d .
H38 H 0.3298 -0.0565 0.3830 0.030 Uiso 1 1 calc R
C39 C 0.5000 0.1916(10) 0.7500 0.135(9) Uani 1 2 d S
H39A H 0.4816 0.2327 0.7626 0.162 Uiso 0.50 1 calc PR
H39B H 0.5184 0.2327 0.7374 0.162 Uiso 0.50 1 calc PR
C40 C 0.4755(3) 0.4269(6) 0.6073(5) 0.059(2) Uani 1 1 d .
H40A H 0.5005 0.4114 0.6629 0.071 Uiso 1 1 calc R
H40B H 0.4365 0.4316 0.5872 0.071 Uiso 1 1 calc R
Cl1 Cl 0.16603(6) 0.07683(11) 0.49392(9) 0.0295(4) Uani 1 1 d .
Cl2 Cl 0.27264(6) -0.06927(10) 0.58582(8) 0.0269(3) Uani 1 1 d .
Cl3 Cl 0.44982(11) 0.1320(3) 0.67096(17) 0.1164(13) Uani 1 1 d .
Cl5 Cl 0.47941(11) 0.3386(2) 0.5584(2) 0.1173(14) Uani 1 1 d .
N1 N 0.17921(19) 0.1663(3) 0.3546(3) 0.0203(11) Uani 1 1 d .
N2 N 0.19336(19) 0.2980(3) 0.3233(3) 0.0220(11) Uani 1 1 d .
O1 O 0.01148(18) 0.3471(3) 0.0095(2) 0.0383(12) Uani 1 1 d .
O2 O 0.07557(18) 0.1210(3) 0.2953(3) 0.0387(12) Uani 1 1 d .
P1 P 0.26776(6) -0.05949(11) 0.43685(9) 0.0215(3) Uani 1 1 d .
Pd1 Pd 0.218298(18) 0.00480(3) 0.46514(2) 0.02024(15) Uani 1 1 d .

loop_
_atom_site_aniso_label
_atom_site_aniso_U_11
_atom_site_aniso_U_22
_atom_site_aniso_U_33
_atom_site_aniso_U_23
_atom_site_aniso_U_13
_atom_site_aniso_U_12
Cl4 0.099(2) 0.0696(17) 0.0586(15) 0.0108(13) 0.0402(15) 0.0084(15)
C1 0.024(3) 0.013(3) 0.018(3) -0.001(2) 0.015(3) 0.000(2)
C2 0.030(3) 0.030(4) 0.024(3) -0.001(3) 0.017(3) -0.002(3)
C3 0.032(4) 0.029(4) 0.040(4) 0.009(3) 0.019(3) -0.001(3)
C4 0.015(3) 0.026(3) 0.019(3) 0.003(3) 0.010(2) 0.002(2)
C5 0.034(3) 0.022(3) 0.021(3) -0.003(3) 0.018(3) 0.003(3)
C6 0.036(3) 0.018(3) 0.021(3) -0.006(2) 0.020(3) 0.001(3)
C7 0.029(3) 0.019(3) 0.023(3) 0.006(3) 0.018(3) 0.006(3)
C8 0.029(3) 0.021(3) 0.023(3) 0.003(3) 0.016(3) 0.001(3)
C9 0.042(4) 0.039(4) 0.020(3) -0.002(3) 0.016(3) -0.004(3)
C10 0.061(5) 0.038(4) 0.033(4) 0.006(3) 0.039(4) 0.014(4)
C11 0.042(4) 0.040(4) 0.037(4) 0.003(3) 0.032(4) 0.008(3)
C12 0.036(3) 0.023(3) 0.029(3) 0.002(3) 0.025(3) 0.003(3)
C13 0.028(3) 0.026(3) 0.026(3) 0.006(3) 0.019(3) 0.000(3)
C14 0.030(3) 0.024(3) 0.025(3) 0.008(3) 0.018(3) 0.000(3)
C15 0.041(4) 0.026(4) 0.037(4) 0.001(3) 0.029(3) 0.000(3)
C16 0.038(4) 0.032(4) 0.038(4) 0.001(3) 0.027(3) 0.008(3)
C17 0.030(4) 0.039(4) 0.032(4) 0.007(3) 0.019(3) 0.007(3)
C18 0.031(3) 0.023(3) 0.026(3) 0.004(3) 0.017(3) -0.004(3)
C19 0.030(3) 0.023(3) 0.030(3) 0.005(3) 0.022(3) 0.000(3)
C20 0.054(5) 0.060(6) 0.028(4) -0.006(4) 0.023(4) 0.003(4)
C21 0.029(3) 0.027(4) 0.027(3) 0.001(3) 0.022(3) 0.002(3)
C22 0.044(4) 0.027(4) 0.041(4) 0.002(3) 0.028(4) 0.001(3)
C23 0.036(4) 0.035(4) 0.029(4) 0.001(3) 0.019(3) 0.003(3)
C24 0.037(4) 0.038(4) 0.041(4) 0.016(3) 0.027(4) 0.011(3)
C25 0.041(4) 0.025(4) 0.043(4) 0.009(3) 0.027(4) 0.008(3)
C26 0.035(4) 0.019(3) 0.037(4) 0.003(3) 0.023(3) 0.007(3)
C27 0.029(3) 0.023(3) 0.025(3) -0.001(3) 0.018(3) 0.003(3)
C28 0.031(3) 0.023(4) 0.031(4) 0.000(3) 0.019(3) -0.004(3)
C29 0.034(4) 0.026(4) 0.037(4) 0.002(3) 0.022(3) 0.003(3)
C30 0.039(4) 0.030(4) 0.032(4) -0.006(3) 0.021(3) 0.002(3)
C31 0.045(4) 0.041(4) 0.027(4) 0.002(3) 0.022(3) 0.005(3)
C32 0.036(4) 0.024(3) 0.031(4) 0.002(3) 0.025(3) 0.001(3)
C33 0.022(3) 0.019(3) 0.020(3) 0.000(2) 0.013(3) 0.002(2)
C34 0.029(3) 0.021(3) 0.023(3) 0.001(3) 0.018(3) 0.001(3)
C35 0.030(3) 0.023(3) 0.029(3) -0.005(3) 0.021(3) -0.005(3)
C36 0.025(3) 0.027(4) 0.032(4) -0.007(3) 0.019(3) -0.005(3)
C37 0.028(3) 0.027(3) 0.033(3) 0.007(3) 0.025(3) 0.005(3)
C38 0.035(3) 0.020(3) 0.026(3) 0.000(3) 0.022(3) 0.005(3)
C39 0.068(10) 0.042(9) 0.112(13) 0.000 -0.021(9) 0.000
C40 0.034(4) 0.081(7) 0.051(5) -0.012(5) 0.023(4) 0.010(4)
Cl1 0.0369(9) 0.0300(9) 0.0371(9) 0.0052(7) 0.0310(8) 0.0061(7)
Cl2 0.0347(8) 0.0241(8) 0.0234(8) 0.0041(6) 0.0197(7) 0.0036(6)
Cl3 0.0580(16) 0.175(3) 0.087(2) -0.063(2) 0.0349(16) -0.0080(18)
Cl5 0.0628(16) 0.116(2) 0.166(3) -0.097(2) 0.072(2) -0.0370(16)
N1 0.021(2) 0.022(3) 0.017(2) 0.002(2) 0.012(2) 0.003(2)
N2 0.022(2) 0.019(3) 0.021(3) 0.004(2) 0.012(2) 0.005(2)
O1 0.035(3) 0.043(3) 0.031(3) -0.004(2) 0.018(2) 0.000(2)
O2 0.036(3) 0.029(3) 0.047(3) 0.009(2) 0.026(2) 0.008(2)
P1 0.0247(8) 0.0193(8) 0.0226(8) 0.0001(6) 0.0165(7) 0.0014(6)
Pd1 0.0244(2) 0.0193(3) 0.0204(2) 0.00132(19) 0.0161(2) 0.0013(2)

loop_
_atom_type_symbol
_atom_type_description
_atom_type_scat_dispersion_real
_atom_type_scat_dispersion_imag
_atom_type_scat_source
C C 0.0033 0.0016 'International Tables Vol C Tables 4.2.6.8 and 6.1.1.4'
H H 0.0000 0.0000 'International Tables Vol C Tables 4.2.6.8 and 6.1.1.4'
N N 0.0061 0.0033 'International Tables Vol C Tables 4.2.6.8 and 6.1.1.4'
O O 0.0106 0.0060 'International Tables Vol C Tables 4.2.6.8 and 6.1.1.4'
P P 0.1023 0.0942 'International Tables Vol C Tables 4.2.6.8 and 6.1.1.4'
Cl Cl 0.1484 0.1585 'International Tables Vol C Tables 4.2.6.8 and 6.1.1.4'
Pd Pd -0.9988 1.0072 'International Tables Vol C Tables 4.2.6.8 and 6.1.1.4'

loop_
_geom_angle_atom_site_label_1
_geom_angle_atom_site_label_2
_geom_angle_atom_site_label_3
_geom_angle
_geom_angle_site_symmetry_1
_geom_angle_site_symmetry_3
N1 C1 C2 109.2(5) . .
N1 C1 Pd1 114.8(3) . .
C2 C1 Pd1 109.1(4) . .
N1 C1 H1 107.8 . .
C2 C1 H1 107.8 . .
Pd1 C1 H1 107.8 . .
O2 C2 C3 122.9(6) . .
O2 C2 C1 122.1(6) . .
C3 C2 C1 114.9(5) . .
C2 C3 H3A 109.5 . .
C2 C3 H3B 109.5 . .
H3A C3 H3B 109.5 . .
C2 C3 H3C 109.5 . .
H3A C3 H3C 109.5 . .
H3B C3 H3C 109.5 . .
N1 C4 N2 107.3(5) . .
N1 C4 C7 127.4(5) . .
N2 C4 C7 125.3(5) . .
C6 C5 N1 107.2(5) . .
C6 C5 H5 126.4 . .
N1 C5 H5 126.4 . .
C5 C6 N2 107.2(5) . .
C5 C6 H6 126.4 . .
N2 C6 H6 126.4 . .
C8 C7 C12 119.8(6) . .
C8 C7 C4 120.7(5) . .
C12 C7 C4 119.5(5) . .
C9 C8 C7 120.1(6) . .
C9 C8 H8 120.0 . .
C7 C8 H8 120.0 . .
C8 C9 C10 120.4(6) . .
C8 C9 H9 119.8 . .
C10 C9 H9 119.8 . .
C11 C10 C9 120.0(6) . .
C11 C10 H10 120.0 . .
C9 C10 H10 120.0 . .
C10 C11 C12 120.3(6) . .
C10 C11 H11 119.8 . .
C12 C11 H11 119.8 . .
C7 C12 C11 119.4(6) . .
C7 C12 H12 120.3 . .
C11 C12 H12 120.3 . .
N2 C13 C14 109.6(5) . .
N2 C13 H13A 109.8 . .
C14 C13 H13A 109.8 . .
N2 C13 H13B 109.8 . .
C14 C13 H13B 109.8 . .
H13A C13 H13B 108.2 . .
C15 C14 C19 121.2(6) . .
C15 C14 C13 119.9(6) . .
C19 C14 C13 118.9(6) . .
C14 C15 C16 119.2(6) . .
C14 C15 H15 120.4 . .
C16 C15 H15 120.4 . .
C17 C16 C15 120.4(6) . .
C17 C16 H16 119.8 . .
C15 C16 H16 119.8 . .
C16 C17 C18 120.5(6) . .
C16 C17 H17 119.7 . .
C18 C17 H17 119.7 . .
O1 C18 C19 124.7(6) . .
O1 C18 C17 116.2(5) . .
C19 C18 C17 119.1(6) . .
C18 C19 C14 119.7(6) . .
C18 C19 H19 120.1 . .
C14 C19 H19 120.1 . .
O1 C20 H20A 109.5 . .
O1 C20 H20B 109.5 . .
H20A C20 H20B 109.5 . .
O1 C20 H20C 109.5 . .
H20A C20 H20C 109.5 . .
H20B C20 H20C 109.5 . .
C26 C21 C22 118.9(6) . .
C26 C21 P1 123.7(5) . .
C22 C21 P1 117.3(5) . .
C23 C22 C21 121.2(6) . .
C23 C22 H22 119.4 . .
C21 C22 H22 119.4 . .
C24 C23 C22 119.7(6) . .
C24 C23 H23 120.1 . .
C22 C23 H23 120.1 . .
C23 C24 C25 120.3(6) . .
C23 C24 H24 119.9 . .
C25 C24 H24 119.9 . .
C24 C25 C26 120.4(6) . .
C24 C25 H25 119.8 . .
C26 C25 H25 119.8 . .
C21 C26 C25 119.5(6) . .
C21 C26 H26 120.3 . .
C25 C26 H26 120.3 . .
C28 C27 C32 118.7(6) . .
C28 C27 P1 116.6(5) . .
C32 C27 P1 124.4(5) . .
C29 C28 C27 120.9(6) . .
C29 C28 H28 119.6 . .
C27 C28 H28 119.6 . .
C30 C29 C28 119.9(6) . .
C30 C29 H29 120.1 . .
C28 C29 H29 120.1 . .
C29 C30 C31 120.0(6) . .
C29 C30 H30 120.0 . .
C31 C30 H30 120.0 . .
C32 C31 C30 120.3(6) . .
C32 C31 H31 119.8 . .
C30 C31 H31 119.8 . .
C31 C32 C27 120.2(6) . .
C31 C32 H32 119.9 . .
C27 C32 H32 119.9 . .
C38 C33 C34 119.0(5) . .
C38 C33 P1 121.3(4) . .
C34 C33 P1 118.7(4) . .
C35 C34 C33 120.0(6) . .
C35 C34 H34 120.0 . .
C33 C34 H34 120.0 . .
C34 C35 C36 120.6(6) . .
C34 C35 H35 119.7 . .
C36 C35 H35 119.7 . .
C35 C36 C37 120.6(6) . .
C35 C36 H36 119.7 . .
C37 C36 H36 119.7 . .
C38 C37 C36 119.1(5) . .
C38 C37 H37 120.5 . .
C36 C37 H37 120.5 . .
C37 C38 C33 120.7(6) . .
C37 C38 H38 119.7 . .
C33 C38 H38 119.7 . .
Cl3 C39 Cl3 118.2(9) . 2_656
Cl3 C39 H39A 107.8 . .
Cl3 C39 H39A 107.8 2_656 .
Cl3 C39 H39B 107.8 . .
Cl3 C39 H39B 107.8 2_656 .
H39A C39 H39B 107.1 . .
Cl5 C40 Cl4 110.3(5) . .
Cl5 C40 H40A 109.6 . .
Cl4 C40 H40A 109.6 . .
Cl5 C40 H40B 109.6 . .
Cl4 C40 H40B 109.6 . .
H40A C40 H40B 108.1 . .
C4 N1 C5 109.2(5) . .
C4 N1 C1 125.6(5) . .
C5 N1 C1 125.1(5) . .
C4 N2 C6 109.1(5) . .
C4 N2 C13 127.0(5) . .
C6 N2 C13 122.9(5) . .
C18 O1 C20 117.3(5) . .
C33 P1 C27 110.2(3) . .
C33 P1 C21 100.3(3) . .
C27 P1 C21 105.7(3) . .
C33 P1 Pd1 111.67(19) . .
C27 P1 Pd1 109.5(2) . .
C21 P1 Pd1 118.89(19) . .
C1 Pd1 P1 87.19(16) . .
C1 Pd1 Cl2 177.77(15) . .
P1 Pd1 Cl2 92.79(6) . .
C1 Pd1 Cl1 91.77(16) . .
P1 Pd1 Cl1 178.46(6) . .
Cl2 Pd1 Cl1 88.28(6) . .

loop_
_geom_bond_atom_site_label_1
_geom_bond_atom_site_label_2
_geom_bond_distance
_geom_bond_site_symmetry_2
Cl4 C40 1.750(10) .
C1 N1 1.475(7) .
C1 C2 1.506(8) .
C1 Pd1 2.103(5) .
C1 H1 1.0000 .
C2 O2 1.203(7) .
C2 C3 1.502(9) .
C3 H3A 0.9800 .
C3 H3B 0.9800 .
C3 H3C 0.9800 .
C4 N1 1.340(7) .
C4 N2 1.349(7) .
C4 C7 1.459(8) .
C5 C6 1.348(8) .
C5 N1 1.382(7) .
C5 H5 0.9500 .
C6 N2 1.378(7) .
C6 H6 0.9500 .
C7 C8 1.395(8) .
C7 C12 1.398(8) .
C8 C9 1.385(8) .
C8 H8 0.9500 .
C9 C10 1.386(9) .
C9 H9 0.9500 .
C10 C11 1.383(9) .
C10 H10 0.9500 .
C11 C12 1.400(8) .
C11 H11 0.9500 .
C12 H12 0.9500 .
C13 N2 1.466(7) .
C13 C14 1.543(8) .
C13 H13A 0.9900 .
C13 H13B 0.9900 .
C14 C15 1.367(9) .
C14 C19 1.393(8) .
C15 C16 1.393(9) .
C15 H15 0.9500 .
C16 C17 1.375(9) .
C16 H16 0.9500 .
C17 C18 1.395(9) .
C17 H17 0.9500 .
C18 O1 1.361(7) .
C18 C19 1.387(8) .
C19 H19 0.9500 .
C20 O1 1.432(8) .
C20 H20A 0.9800 .
C20 H20B 0.9800 .
C20 H20C 0.9800 .
C21 C26 1.388(8) .
C21 C22 1.394(9) .
C21 P1 1.824(6) .
C22 C23 1.379(9) .
C22 H22 0.9500 .
C23 C24 1.374(9) .
C23 H23 0.9500 .
C24 C25 1.376(9) .
C24 H24 0.9500 .
C25 C26 1.403(8) .
C25 H25 0.9500 .
C26 H26 0.9500 .
C27 C28 1.390(8) .
C27 C32 1.397(8) .
C27 P1 1.817(6) .
C28 C29 1.381(9) .
C28 H28 0.9500 .
C29 C30 1.379(9) .
C29 H29 0.9500 .
C30 C31 1.385(9) .
C30 H30 0.9500 .
C31 C32 1.379(9) .
C31 H31 0.9500 .
C32 H32 0.9500 .
C33 C38 1.400(8) .
C33 C34 1.402(8) .
C33 P1 1.813(6) .
C34 C35 1.375(8) .
C34 H34 0.9500 .
C35 C36 1.378(8) .
C35 H35 0.9500 .
C36 C37 1.393(8) .
C36 H36 0.9500 .
C37 C38 1.386(8) .
C37 H37 0.9500 .
C38 H38 0.9500 .
C39 Cl3 1.660(8) .
C39 Cl3 1.660(8) 2_656
C39 H39A 0.9900 .
C39 H39B 0.9900 .
C40 Cl5 1.747(8) .
C40 H40A 0.9900 .
C40 H40B 0.9900 .
Cl1 Pd1 2.3687(15) .
Cl2 Pd1 2.3476(17) .
P1 Pd1 2.2359(16) .
